data_4077583
loop_
_publ_author_name
'Doherty, Simon'
'Hogarth, Graeme'
'Waugh, Mark'
'Clegg, William'
'Elsegood, Mark R. J.'

_publ_section_title
;
 Reactions of Alkynes with
 [Fe2(CO)6(\m-PPh2){\m-\h1:\h2\a,\b-(H)C\aC\bC\gH2}]:&#x00A0; Formation of
 Diphenylvinylphosphine-Functionalized Vinyl Carbenes via
 Carbon&#x2212;Carbon and Carbon&#x2212;Phosphorus Bond Formation and
 Hydrogen Migration&#x22A5;
;
_journal_issue 22
_journal_name_full Organometallics
_journal_page_first 4557
_journal_paper_doi 10.1021/om0005147
_journal_volume 19
_journal_year 2000
_chemical_formula_sum 'C37 H25 Fe2 O6 P'
_chemical_formula_weight 708.24
_chemical_name_systematic
;
 ?
;
_space_group_IT_number 14
_symmetry_cell_setting monoclinic
_symmetry_space_group_name_Hall '-P 2ybc'
_symmetry_space_group_name_H-M 'P 1 21/c 1'
_atom_sites_solution_hydrogens geom
_atom_sites_solution_primary direct
_atom_sites_solution_secondary difmap
_audit_creation_method SHELXL-97
_cell_angle_alpha 90.00
_cell_angle_beta 91.133(3)
_cell_angle_gamma 90.00
_cell_formula_units_Z 4
_cell_length_a 15.3078(19)
_cell_length_b 9.5600(12)
_cell_length_c 21.656(3)
_cell_measurement_reflns_used 11135
_cell_measurement_temperature 160(2)
_cell_measurement_theta_max 29.12
_cell_measurement_theta_min 3.11
_cell_volume 3168.6(7)
_computing_cell_refinement 'local programs'
_computing_data_collection 'Bruker SMART'
_computing_data_reduction 'Bruker SAINT'
_computing_molecular_graphics 'Bruker SHELXTL'
_computing_publication_material 'SHELXTL and local programs'
_computing_structure_refinement 'Bruker SHELXTL'
_computing_structure_solution 'Bruker SHELXTL'
_diffrn_ambient_temperature 160(2)
_diffrn_measured_fraction_theta_full 0.997
_diffrn_measured_fraction_theta_max 0.916
_diffrn_measurement_device_type 'Bruker SMART CCD diffractometer'
_diffrn_measurement_method '\w rotation with narrow frames'
_diffrn_radiation_monochromator 'silicon 111'
_diffrn_radiation_source 'Daresbury SRS Station 9.8'
_diffrn_radiation_type synchrotron
_diffrn_radiation_wavelength 0.6890
_diffrn_reflns_av_R_equivalents 0.0664
_diffrn_reflns_av_sigmaI/netI 0.0988
_diffrn_reflns_limit_h_max 20
_diffrn_reflns_limit_h_min -21
_diffrn_reflns_limit_k_max 7
_diffrn_reflns_limit_k_min -13
_diffrn_reflns_limit_l_max 29
_diffrn_reflns_limit_l_min -30
_diffrn_reflns_number 22243
_diffrn_reflns_theta_full 26.00
_diffrn_reflns_theta_max 29.49
_diffrn_reflns_theta_min 2.21
_diffrn_standards_decay_% 65
_diffrn_standards_number 0
_exptl_absorpt_coefficient_mu 1.013
_exptl_absorpt_correction_T_max 0.962
_exptl_absorpt_correction_T_min 0.578
_exptl_absorpt_correction_type empirical
_exptl_crystal_colour orange
_exptl_crystal_density_diffrn 1.485
_exptl_crystal_density_method 'not measured'
_exptl_crystal_description block
_exptl_crystal_F_000 1448
_exptl_crystal_size_max 0.10
_exptl_crystal_size_mid 0.04
_exptl_crystal_size_min 0.04
_refine_diff_density_max 1.385
_refine_diff_density_min -0.534
_refine_diff_density_rms 0.089
_refine_ls_extinction_method none
_refine_ls_goodness_of_fit_ref 0.890
_refine_ls_hydrogen_treatment mixed
_refine_ls_matrix_type full
_refine_ls_number_parameters 416
_refine_ls_number_reflns 8859
_refine_ls_number_restraints 0
_refine_ls_restrained_S_all 0.890
_refine_ls_R_factor_all 0.0900
_refine_ls_R_factor_gt 0.0526
_refine_ls_shift/su_max 0.000
_refine_ls_shift/su_mean 0.000
_refine_ls_structure_factor_coef Fsqd
_refine_ls_weighting_details 'calc w=1/[\s^2^(Fo^2^)+(0.0635P)^2^+0.0000P] where P=(Fo^2^+2Fc^2^)/3'
_refine_ls_weighting_scheme calc
_refine_ls_wR_factor_gt 0.1161
_refine_ls_wR_factor_ref 0.1220
_reflns_number_gt 5372
_reflns_number_total 8859
_reflns_threshold_expression >2sigma(I)
_cod_data_source_file om0005147.cif
_cod_data_source_block 4
_cod_original_cell_volume 3168.5(7)
_cod_original_sg_symbol_H-M P2(1)/c
_cod_database_code 4077583

loop_
_symmetry_equiv_pos_as_xyz
'x, y, z'
'-x, y+1/2, -z+1/2'
'-x, -y, -z'
'x, -y-1/2, z-1/2'

loop_
_atom_site_label
_atom_site_type_symbol
_atom_site_fract_x
_atom_site_fract_y
_atom_site_fract_z
_atom_site_U_iso_or_equiv
_atom_site_adp_type
_atom_site_occupancy
_atom_site_symmetry_multiplicity
_atom_site_calc_flag
_atom_site_refinement_flags
Fe1 Fe 0.14950(2) 0.48921(4) 0.225625(18) 0.02514(10) Uani 1 1 d .
Fe2 Fe 0.30495(3) 0.38081(4) 0.211723(19) 0.02750(11) Uani 1 1 d .
P1 P 0.28696(4) 0.52297(7) 0.13004(3) 0.02367(15) Uani 1 1 d .
C1 C 0.0469(2) 0.5702(3) 0.20867(16) 0.0389(7) Uani 1 1 d .
O1 O -0.01964(14) 0.6193(3) 0.19787(14) 0.0596(7) Uani 1 1 d .
C2 C 0.12791(19) 0.3277(3) 0.18835(13) 0.0329(6) Uani 1 1 d .
O2 O 0.10320(15) 0.2223(2) 0.16897(11) 0.0459(6) Uani 1 1 d .
C3 C 0.1114(2) 0.4372(4) 0.29921(15) 0.0391(7) Uani 1 1 d .
O3 O 0.08142(17) 0.4057(3) 0.34517(11) 0.0618(8) Uani 1 1 d .
C4 C 0.3154(2) 0.2299(3) 0.16360(15) 0.0389(7) Uani 1 1 d .
O4 O 0.32508(19) 0.1313(2) 0.13430(13) 0.0616(7) Uani 1 1 d .
C5 C 0.2942(2) 0.2679(4) 0.27725(15) 0.0412(8) Uani 1 1 d .
O5 O 0.28795(19) 0.1892(3) 0.31573(12) 0.0675(8) Uani 1 1 d .
C6 C 0.4184(2) 0.4199(3) 0.22471(14) 0.0351(7) Uani 1 1 d .
O6 O 0.48981(14) 0.4460(3) 0.23414(11) 0.0518(6) Uani 1 1 d .
C7 C 0.20840(17) 0.6364(3) 0.16278(13) 0.0256(6) Uani 1 1 d .
C8 C 0.16297(18) 0.7643(3) 0.13888(14) 0.0293(6) Uani 1 1 d .
C9 C 0.16314(19) 0.8605(3) 0.18403(15) 0.0351(7) Uani 1 1 d .
H9 H 0.1389 0.9513 0.1790 0.042 Uiso 1 1 calc R
C10 C 0.20520(18) 0.8108(3) 0.24294(13) 0.0321(6) Uani 1 1 d .
H10 H 0.2597 0.8666 0.2503 0.039 Uiso 1 1 calc R
C11 C 0.23156(17) 0.6629(3) 0.22609(13) 0.0261(6) Uani 1 1 d .
C12 C 0.26970(16) 0.5535(3) 0.26068(13) 0.0270(6) Uani 1 1 d .
C13 C 0.1479(2) 0.8250(4) 0.30025(15) 0.0453(8) Uani 1 1 d .
H13A H 0.1385 0.9243 0.3093 0.068 Uiso 1 1 calc R
H13B H 0.1772 0.7802 0.3357 0.068 Uiso 1 1 calc R
H13C H 0.0914 0.7795 0.2923 0.068 Uiso 1 1 calc R
C14 C 0.30844(18) 0.5854(3) 0.32236(14) 0.0312(6) Uani 1 1 d .
C15 C 0.3770(2) 0.6822(4) 0.32443(16) 0.0419(8) Uani 1 1 d .
H15 H 0.3952 0.7252 0.2873 0.050 Uiso 1 1 calc R
C16 C 0.4187(2) 0.7162(4) 0.37960(18) 0.0516(9) Uani 1 1 d .
H16 H 0.4660 0.7806 0.3797 0.062 Uiso 1 1 calc R
C17 C 0.3931(2) 0.6589(4) 0.43376(17) 0.0551(10) Uani 1 1 d .
H17 H 0.4210 0.6846 0.4717 0.066 Uiso 1 1 calc R
C18 C 0.3262(2) 0.5632(5) 0.43276(16) 0.0563(10) Uani 1 1 d .
H18 H 0.3079 0.5222 0.4703 0.068 Uiso 1 1 calc R
C19 C 0.2847(2) 0.5254(4) 0.37737(15) 0.0442(8) Uani 1 1 d .
H19 H 0.2395 0.4573 0.3776 0.053 Uiso 1 1 calc R
C20 C 0.12553(17) 0.7793(3) 0.07626(13) 0.0287(6) Uani 1 1 d .
C21 C 0.08118(19) 0.6701(3) 0.04832(15) 0.0371(7) Uani 1 1 d .
H21 H 0.0749 0.5841 0.0698 0.044 Uiso 1 1 calc R
C22 C 0.0455(2) 0.6844(4) -0.01086(16) 0.0431(8) Uani 1 1 d .
H22 H 0.0148 0.6085 -0.0295 0.052 Uiso 1 1 calc R
C23 C 0.0544(2) 0.8084(4) -0.04265(16) 0.0442(8) Uani 1 1 d .
H23 H 0.0312 0.8181 -0.0834 0.053 Uiso 1 1 calc R
C24 C 0.0974(3) 0.9171(4) -0.01439(17) 0.0549(10) Uani 1 1 d .
H24 H 0.1026 1.0037 -0.0355 0.066 Uiso 1 1 calc R
C25 C 0.1327(2) 0.9031(3) 0.04362(16) 0.0446(8) Uani 1 1 d .
H25 H 0.1629 0.9798 0.0620 0.054 Uiso 1 1 calc R
C30 C 0.38406(17) 0.6250(3) 0.11223(13) 0.0290(6) Uani 1 1 d .
C31 C 0.45274(18) 0.5546(4) 0.08445(15) 0.0390(7) Uani 1 1 d .
H31 H 0.4467 0.4587 0.0737 0.047 Uiso 1 1 calc R
C32 C 0.5299(2) 0.6248(4) 0.07251(17) 0.0520(10) Uani 1 1 d .
H32 H 0.5764 0.5768 0.0533 0.062 Uiso 1 1 calc R
C33 C 0.5394(2) 0.7610(5) 0.08808(18) 0.0578(11) Uani 1 1 d .
H33 H 0.5928 0.8078 0.0806 0.069 Uiso 1 1 calc R
C34 C 0.4718(2) 0.8316(4) 0.11465(17) 0.0531(9) Uani 1 1 d .
H34 H 0.4784 0.9279 0.1244 0.064 Uiso 1 1 calc R
C35 C 0.3937(2) 0.7641(4) 0.12753(15) 0.0405(7) Uani 1 1 d .
H35 H 0.3475 0.8134 0.1466 0.049 Uiso 1 1 calc R
C40 C 0.25150(17) 0.4657(3) 0.05348(13) 0.0271(6) Uani 1 1 d .
C41 C 0.2051(2) 0.3436(3) 0.04368(14) 0.0375(7) Uani 1 1 d .
H41 H 0.1942 0.2820 0.0771 0.045 Uiso 1 1 calc R
C42 C 0.1743(2) 0.3113(4) -0.01544(16) 0.0484(9) Uani 1 1 d .
H42 H 0.1416 0.2279 -0.0219 0.058 Uiso 1 1 calc R
C43 C 0.1900(2) 0.3967(4) -0.06448(15) 0.0467(9) Uani 1 1 d .
H43 H 0.1683 0.3733 -0.1046 0.056 Uiso 1 1 calc R
C44 C 0.2378(2) 0.5178(4) -0.05494(15) 0.0456(8) Uani 1 1 d .
H44 H 0.2500 0.5773 -0.0889 0.055 Uiso 1 1 calc R
C45 C 0.26796(19) 0.5529(4) 0.00344(14) 0.0361(7) Uani 1 1 d .
H45 H 0.3001 0.6369 0.0096 0.043 Uiso 1 1 calc R

loop_
_atom_site_aniso_label
_atom_site_aniso_U_11
_atom_site_aniso_U_22
_atom_site_aniso_U_33
_atom_site_aniso_U_23
_atom_site_aniso_U_13
_atom_site_aniso_U_12
Fe1 0.02538(18) 0.0166(2) 0.0334(2) -0.00400(16) -0.00056(15) -0.00060(15)
Fe2 0.0318(2) 0.0179(2) 0.0328(2) 0.00206(17) 0.00165(16) 0.00510(17)
P1 0.0263(3) 0.0149(3) 0.0297(4) 0.0000(3) -0.0008(3) 0.0010(3)
C1 0.0311(15) 0.0237(16) 0.062(2) -0.0015(14) -0.0004(14) -0.0037(13)
O1 0.0268(11) 0.0410(15) 0.111(2) 0.0035(14) -0.0052(12) 0.0039(11)
C2 0.0372(15) 0.0266(16) 0.0349(16) -0.0016(13) 0.0019(13) -0.0022(13)
O2 0.0506(14) 0.0252(12) 0.0620(15) -0.0147(11) 0.0030(11) -0.0087(10)
C3 0.0423(17) 0.0372(18) 0.0378(18) -0.0148(14) -0.0022(14) -0.0138(15)
O3 0.0666(16) 0.082(2) 0.0371(14) -0.0131(13) 0.0116(12) -0.0350(15)
C4 0.0431(17) 0.0244(16) 0.049(2) 0.0043(14) 0.0044(15) 0.0062(14)
O4 0.0809(19) 0.0254(13) 0.0783(19) -0.0161(12) -0.0007(15) 0.0153(13)
C5 0.0462(18) 0.0399(19) 0.0378(18) 0.0063(15) 0.0052(14) 0.0104(15)
O5 0.0778(19) 0.065(2) 0.0601(18) 0.0332(15) 0.0126(14) 0.0070(15)
C6 0.0373(17) 0.0329(17) 0.0349(17) 0.0019(13) 0.0003(13) 0.0090(14)
O6 0.0333(12) 0.0657(17) 0.0562(16) 0.0059(13) -0.0062(11) 0.0083(12)
C7 0.0288(13) 0.0127(13) 0.0350(15) -0.0020(11) -0.0058(11) -0.0009(10)
C8 0.0273(13) 0.0156(13) 0.0449(17) -0.0008(12) -0.0038(12) 0.0006(11)
C9 0.0374(15) 0.0156(14) 0.0520(19) -0.0031(13) -0.0056(14) 0.0036(12)
C10 0.0303(14) 0.0242(15) 0.0416(18) -0.0050(13) -0.0056(12) 0.0038(12)
C11 0.0246(12) 0.0181(13) 0.0353(16) -0.0061(11) -0.0008(11) -0.0027(11)
C12 0.0230(12) 0.0211(14) 0.0368(16) -0.0002(11) 0.0006(11) 0.0017(11)
C13 0.0473(19) 0.040(2) 0.049(2) -0.0165(16) -0.0105(15) 0.0141(16)
C14 0.0306(14) 0.0265(15) 0.0363(16) -0.0067(12) -0.0054(12) 0.0096(12)
C15 0.0418(17) 0.0354(18) 0.048(2) -0.0072(15) -0.0101(14) 0.0009(15)
C16 0.050(2) 0.042(2) 0.062(2) -0.0186(18) -0.0230(18) 0.0043(17)
C17 0.053(2) 0.064(3) 0.047(2) -0.0247(19) -0.0194(17) 0.023(2)
C18 0.053(2) 0.081(3) 0.0348(19) -0.0037(19) -0.0030(16) 0.018(2)
C19 0.0374(16) 0.058(2) 0.0371(18) -0.0011(16) -0.0030(14) 0.0037(16)
C20 0.0262(13) 0.0183(14) 0.0415(17) 0.0017(12) -0.0029(12) 0.0039(11)
C21 0.0369(16) 0.0249(16) 0.0489(19) 0.0035(14) -0.0103(14) -0.0018(13)
C22 0.0383(17) 0.0348(19) 0.056(2) -0.0015(16) -0.0122(15) -0.0013(14)
C23 0.0449(19) 0.046(2) 0.0416(19) 0.0042(16) -0.0057(15) 0.0069(16)
C24 0.082(3) 0.033(2) 0.049(2) 0.0144(16) -0.0031(19) -0.0051(19)
C25 0.062(2) 0.0234(17) 0.049(2) 0.0029(14) -0.0024(16) -0.0099(15)
C30 0.0266(13) 0.0282(15) 0.0321(15) 0.0064(12) -0.0048(11) -0.0002(12)
C31 0.0270(14) 0.0393(19) 0.050(2) 0.0066(15) -0.0047(13) 0.0065(13)
C32 0.0243(15) 0.069(3) 0.062(2) 0.013(2) 0.0016(15) 0.0005(17)
C33 0.0338(18) 0.075(3) 0.064(2) 0.010(2) -0.0074(17) -0.0273(19)
C34 0.057(2) 0.046(2) 0.056(2) -0.0014(17) -0.0054(18) -0.0269(19)
C35 0.0403(17) 0.0376(19) 0.0434(19) -0.0023(15) 0.0008(14) -0.0118(14)
C40 0.0268(13) 0.0249(14) 0.0294(14) -0.0026(11) -0.0008(11) 0.0021(11)
C41 0.0490(18) 0.0252(16) 0.0386(18) -0.0062(13) 0.0043(14) -0.0026(14)
C42 0.056(2) 0.043(2) 0.045(2) -0.0200(17) -0.0027(16) -0.0059(17)
C43 0.0389(17) 0.072(3) 0.0294(17) -0.0131(17) -0.0008(13) 0.0084(18)
C44 0.0373(16) 0.064(2) 0.0351(17) 0.0115(17) -0.0049(13) 0.0017(17)
C45 0.0317(15) 0.0378(18) 0.0386(18) 0.0096(14) -0.0058(13) -0.0024(13)

loop_
_atom_type_symbol
_atom_type_description
_atom_type_scat_dispersion_real
_atom_type_scat_dispersion_imag
_atom_type_scat_source
C C 0.0033 0.0016 'International Tables Vol C Tables 4.2.6.8 and 6.1.1.4'
H H 0.0000 0.0000 'International Tables Vol C Tables 4.2.6.8 and 6.1.1.4'
O O 0.0106 0.0060 'International Tables Vol C Tables 4.2.6.8 and 6.1.1.4'
P P 0.1023 0.0942 'International Tables Vol C Tables 4.2.6.8 and 6.1.1.4'
Fe Fe 0.3463 0.8444 'International Tables Vol C Tables 4.2.6.8 and 6.1.1.4'

loop_
_geom_angle_atom_site_label_1
_geom_angle_atom_site_label_2
_geom_angle_atom_site_label_3
_geom_angle
C2 Fe1 C3 95.93(14)
C2 Fe1 C1 97.43(14)
C3 Fe1 C1 90.15(15)
C2 Fe1 C12 125.65(12)
C3 Fe1 C12 93.39(13)
C1 Fe1 C12 136.02(13)
C2 Fe1 C11 143.61(12)
C3 Fe1 C11 115.27(12)
C1 Fe1 C11 100.57(12)
C12 Fe1 C11 39.60(11)
C2 Fe1 C7 110.88(12)
C3 Fe1 C7 153.15(12)
C1 Fe1 C7 87.96(12)
C12 Fe1 C7 70.09(11)
C11 Fe1 C7 39.33(10)
C2 Fe1 Fe2 76.36(10)
C3 Fe1 Fe2 107.90(11)
C1 Fe1 Fe2 161.30(11)
C12 Fe1 Fe2 49.95(8)
C11 Fe1 Fe2 76.51(7)
C7 Fe1 Fe2 78.14(7)
C4 Fe2 C5 89.22(15)
C4 Fe2 C6 99.32(14)
C5 Fe2 C6 96.04(15)
C4 Fe2 C12 169.39(13)
C5 Fe2 C12 92.67(14)
C6 Fe2 C12 90.87(12)
C4 Fe2 P1 92.30(11)
C5 Fe2 P1 167.67(11)
C6 Fe2 P1 95.79(10)
C12 Fe2 P1 83.68(8)
C4 Fe2 Fe1 118.56(11)
C5 Fe2 Fe1 92.82(10)
C6 Fe2 Fe1 141.18(10)
C12 Fe2 Fe1 50.93(7)
P1 Fe2 Fe1 75.71(2)
C7 P1 C40 110.81(13)
C7 P1 C30 108.57(13)
C40 P1 C30 101.41(13)
C7 P1 Fe2 97.39(9)
C40 P1 Fe2 124.49(10)
C30 P1 Fe2 113.74(9)
O1 C1 Fe1 178.5(3)
O2 C2 Fe1 170.2(3)
O3 C3 Fe1 175.5(3)
O4 C4 Fe2 177.0(3)
O5 C5 Fe2 175.2(3)
O6 C6 Fe2 178.5(3)
C11 C7 C8 106.9(2)
C11 C7 P1 109.47(19)
C8 C7 P1 132.5(2)
C11 C7 Fe1 67.16(15)
C8 C7 Fe1 123.55(19)
P1 C7 Fe1 98.49(12)
C9 C8 C20 126.9(3)
C9 C8 C7 108.3(3)
C20 C8 C7 124.7(2)
C8 C9 C10 113.5(3)
C9 C10 C11 101.7(2)
C9 C10 C13 114.6(2)
C11 C10 C13 115.8(3)
C12 C11 C7 118.1(2)
C12 C11 C10 132.4(3)
C7 C11 C10 109.5(2)
C12 C11 Fe1 69.73(15)
C7 C11 Fe1 73.51(15)
C10 C11 Fe1 125.53(19)
C11 C12 C14 118.8(3)
C11 C12 Fe2 115.9(2)
C14 C12 Fe2 121.95(19)
C11 C12 Fe1 70.67(15)
C14 C12 Fe1 136.8(2)
Fe2 C12 Fe1 79.12(10)
C19 C14 C15 117.3(3)
C19 C14 C12 125.9(3)
C15 C14 C12 116.8(3)
C16 C15 C14 121.1(3)
C17 C16 C15 121.0(4)
C16 C17 C18 118.9(3)
C17 C18 C19 120.9(4)
C14 C19 C18 120.9(3)
C21 C20 C25 117.8(3)
C21 C20 C8 120.8(3)
C25 C20 C8 121.4(3)
C20 C21 C22 120.8(3)
C23 C22 C21 120.2(3)
C24 C23 C22 118.8(3)
C25 C24 C23 121.0(3)
C24 C25 C20 121.3(3)
C35 C30 C31 119.5(3)
C35 C30 P1 123.3(2)
C31 C30 P1 117.2(2)
C32 C31 C30 119.9(3)
C33 C32 C31 120.4(3)
C32 C33 C34 120.0(3)
C33 C34 C35 121.0(4)
C30 C35 C34 119.1(3)
C41 C40 C45 119.1(3)
C41 C40 P1 122.5(2)
C45 C40 P1 118.3(2)
C40 C41 C42 119.5(3)
C43 C42 C41 121.5(3)
C42 C43 C44 119.0(3)
C45 C44 C43 120.5(3)
C44 C45 C40 120.4(3)

loop_
_geom_bond_atom_site_label_1
_geom_bond_atom_site_label_2
_geom_bond_distance
Fe1 C2 1.771(3)
Fe1 C3 1.778(3)
Fe1 C1 1.783(3)
Fe1 C12 2.070(3)
Fe1 C11 2.082(3)
Fe1 C7 2.166(3)
Fe1 Fe2 2.6182(6)
Fe2 C4 1.788(3)
Fe2 C5 1.793(3)
Fe2 C6 1.794(3)
Fe2 C12 2.041(3)
Fe2 P1 2.2433(8)
P1 C7 1.777(3)
P1 C40 1.819(3)
P1 C30 1.825(3)
O1 C1 1.141(4)
O2 C2 1.153(3)
O3 C3 1.145(4)
O4 C4 1.148(4)
O5 C5 1.128(4)
O6 C6 1.135(4)
C7 C11 1.432(4)
C7 C8 1.494(4)
C8 C9 1.342(4)
C8 C20 1.469(4)
C9 C10 1.495(4)
C10 C11 1.516(4)
C10 C13 1.540(4)
C11 C12 1.407(4)
C12 C14 1.482(4)
C14 C19 1.377(4)
C14 C15 1.399(4)
C15 C16 1.382(5)
C16 C17 1.359(6)
C17 C18 1.373(6)
C18 C19 1.394(5)
C20 C21 1.378(4)
C20 C25 1.384(4)
C21 C22 1.390(4)
C22 C23 1.379(5)
C23 C24 1.368(5)
C24 C25 1.365(5)
C30 C35 1.378(4)
C30 C31 1.395(4)
C31 C32 1.387(4)
C32 C33 1.352(6)
C33 C34 1.371(6)
C34 C35 1.392(4)
C40 C41 1.381(4)
C40 C45 1.394(4)
C41 C42 1.390(4)
C42 C43 1.364(5)
C43 C44 1.384(5)
C44 C45 1.379(4)
